data_7152641
loop_
_publ_author_name
'Rao, Alla Sreenivasa'
'Singha, Subhankar'
'Choi, Wonyoung'
'Ahn, Kyo Han'

_publ_section_title
;
 Studies on acedan-based mononuclear zinc complexes toward selective
 fluorescent probes for pyrophosphate.
;
_journal_issue 42
_journal_name_full 'Organic &amp; biomolecular chemistry'
_journal_page_first 8410
_journal_page_last 8417
_journal_paper_doi 10.1039/c2ob26000j
_journal_volume 10
_journal_year 2012
_chemical_formula_sum 'C33 H39 Cl2 N5 O11 Zn'
_chemical_formula_weight 817.96
_chemical_name_systematic
;
?
;
_space_group_IT_number 15
_symmetry_cell_setting monoclinic
_symmetry_space_group_name_Hall '-C 2yc'
_symmetry_space_group_name_H-M 'C 1 2/c 1'
_atom_sites_solution_hydrogens geom
_atom_sites_solution_primary direct
_atom_sites_solution_secondary difmap
_audit_creation_method SHELXL-97
_cell_angle_alpha 90.00
_cell_angle_beta 90.467(3)
_cell_angle_gamma 90.00
_cell_formula_units_Z 8
_cell_length_a 32.024(3)
_cell_length_b 10.6190(9)
_cell_length_c 21.2363(15)
_cell_measurement_reflns_used 2054
_cell_measurement_temperature 100(2)
_cell_measurement_theta_max 23.469
_cell_measurement_theta_min 2.234
_cell_volume 7221.4(10)
_computing_cell_refinement 'Bruker APEX II'
_computing_data_collection 'Bruker APEX II'
_computing_data_reduction 'Bruker APEX II'
_computing_molecular_graphics 'Diamond 3.1'
_computing_publication_material 'Diamond 3.1'
_computing_structure_refinement 'SHELXL-97 (Sheldrick, 1997)'
_computing_structure_solution 'SHELXS-97 (Sheldrick, 1990)'
_diffrn_ambient_temperature 100(2)
_diffrn_measured_fraction_theta_full 0.943
_diffrn_measured_fraction_theta_max 0.943
_diffrn_measurement_device_type 'Bruker APEX II'
_diffrn_measurement_method '\f and \w scans'
_diffrn_radiation_monochromator graphite
_diffrn_radiation_source 'fine-focus sealed tube'
_diffrn_radiation_type MoK\a
_diffrn_radiation_wavelength 0.71073
_diffrn_reflns_av_R_equivalents 0.1154
_diffrn_reflns_av_sigmaI/netI 0.1356
_diffrn_reflns_limit_h_max 40
_diffrn_reflns_limit_h_min -39
_diffrn_reflns_limit_k_max 13
_diffrn_reflns_limit_k_min -13
_diffrn_reflns_limit_l_max 25
_diffrn_reflns_limit_l_min -26
_diffrn_reflns_number 31978
_diffrn_reflns_theta_full 26.57
_diffrn_reflns_theta_max 26.57
_diffrn_reflns_theta_min 1.27
_diffrn_standards_number 0
_exptl_absorpt_coefficient_mu 0.895
_exptl_absorpt_correction_T_max 0.9651
_exptl_absorpt_correction_T_min 0.9159
_exptl_absorpt_correction_type empirical
_exptl_absorpt_process_details SADABS
_exptl_crystal_colour colorless
_exptl_crystal_density_diffrn 1.505
_exptl_crystal_density_meas 0
_exptl_crystal_density_method 'not measured'
_exptl_crystal_description block
_exptl_crystal_F_000 3392
_exptl_crystal_size_max 0.10
_exptl_crystal_size_mid 0.04
_exptl_crystal_size_min 0.04
_refine_diff_density_max 0.457
_refine_diff_density_min -0.642
_refine_diff_density_rms 0.095
_refine_ls_extinction_method none
_refine_ls_goodness_of_fit_ref 0.997
_refine_ls_hydrogen_treatment constr
_refine_ls_matrix_type full
_refine_ls_number_parameters 497
_refine_ls_number_reflns 7111
_refine_ls_number_restraints 3
_refine_ls_restrained_S_all 0.997
_refine_ls_R_factor_all 0.1454
_refine_ls_R_factor_gt 0.0599
_refine_ls_shift/su_max 0.000
_refine_ls_shift/su_mean 0.000
_refine_ls_structure_factor_coef Fsqd
_refine_ls_weighting_details 'calc w=1/[\s^2^(Fo^2^)+(0.0562P)^2^+1.5590P] where P=(Fo^2^+2Fc^2^)/3'
_refine_ls_weighting_scheme calc
_refine_ls_wR_factor_gt 0.1148
_refine_ls_wR_factor_ref 0.1449
_reflns_number_gt 3760
_reflns_number_total 7111
_reflns_threshold_expression >2sigma(I)
_cod_data_source_file c2ob26000j.txt
_cod_data_source_block c2c
_cod_original_cell_volume 7221.5(10)
_cod_original_sg_symbol_H-M c2/c
_cod_database_code 7152641

loop_
_symmetry_equiv_pos_as_xyz
'x, y, z'
'-x, y, -z+1/2'
'x+1/2, y+1/2, z'
'-x+1/2, y+1/2, -z+1/2'
'-x, -y, -z'
'x, -y, z-1/2'
'-x+1/2, -y+1/2, -z'
'x+1/2, -y+1/2, z-1/2'

loop_
_atom_site_label
_atom_site_type_symbol
_atom_site_fract_x
_atom_site_fract_y
_atom_site_fract_z
_atom_site_U_iso_or_equiv
_atom_site_adp_type
_atom_site_occupancy
_atom_site_symmetry_multiplicity
_atom_site_calc_flag
_atom_site_refinement_flags
Zn1 Zn 0.157127(19) 0.82466(5) 0.39795(2) 0.02685(19) Uani 1 1 d .
Cl1 Cl 0.20878(4) 0.20549(11) 0.18065(5) 0.0328(3) Uani 1 1 d .
Cl2 Cl 0.12630(5) 0.28509(13) 0.49002(6) 0.0405(4) Uani 1 1 d .
O3 O 0.16595(11) 0.2173(3) 0.19883(15) 0.0396(9) Uani 1 1 d .
O4 O 0.23483(11) 0.2529(3) 0.23087(15) 0.0421(10) Uani 1 1 d .
O5 O 0.21595(11) 0.2780(3) 0.12445(14) 0.0399(9) Uani 1 1 d .
O6 O 0.21840(13) 0.0758(3) 0.16885(16) 0.0522(11) Uani 1 1 d .
O7 O 0.14539(12) 0.2874(3) 0.55132(16) 0.0478(10) Uani 1 1 d .
O8A O 0.1055(4) 0.1722(8) 0.4758(4) 0.054(3) Uani 0.660(14) 1 d PD
O9A O 0.1551(2) 0.3094(8) 0.4384(3) 0.048(3) Uani 0.660(14) 1 d PD
O10A O 0.0952(3) 0.3889(8) 0.4874(4) 0.059(3) Uani 0.660(14) 1 d PD
O8B O 0.0873(6) 0.221(2) 0.4936(8) 0.073(8) Uani 0.340(14) 1 d PD
O9B O 0.1556(6) 0.1886(19) 0.4664(8) 0.107(10) Uani 0.340(14) 1 d PD
O10B O 0.1302(8) 0.3941(14) 0.4627(7) 0.089(11) Uani 0.340(14) 1 d PD
O1 O 0.09984(10) 0.9039(3) 0.38623(13) 0.0269(8) Uani 1 1 d .
O2 O 0.05594(12) 1.8524(3) 0.22931(17) 0.0472(11) Uani 1 1 d .
N1 N 0.16675(12) 0.6995(3) 0.32830(17) 0.0253(10) Uani 1 1 d .
N2 N 0.20350(13) 0.9271(4) 0.43861(17) 0.0324(11) Uani 1 1 d .
N3 N 0.16896(12) 0.9570(3) 0.32176(15) 0.0230(10) Uani 1 1 d .
N4 N 0.06331(13) 1.0653(3) 0.34540(17) 0.0259(10) Uani 1 1 d .
C1 C 0.17037(16) 0.5737(5) 0.3355(2) 0.0348(13) Uani 1 1 d .
H1A H 0.1698 0.5399 0.3769 0.042 Uiso 1 1 calc R
C2 C 0.17479(16) 0.4928(5) 0.2859(2) 0.0397(14) Uani 1 1 d .
H2A H 0.1772 0.4047 0.2926 0.048 Uiso 1 1 calc R
C3 C 0.17562(17) 0.5420(5) 0.2261(2) 0.0400(14) Uani 1 1 d .
H3B H 0.1790 0.4882 0.1908 0.048 Uiso 1 1 calc R
C4 C 0.17148(15) 0.6705(5) 0.2177(2) 0.0338(13) Uani 1 1 d .
H4B H 0.1716 0.7058 0.1766 0.041 Uiso 1 1 calc R
C5 C 0.16724(15) 0.7467(5) 0.2697(2) 0.0289(12) Uani 1 1 d .
C6 C 0.16140(17) 0.8879(4) 0.2627(2) 0.0324(13) Uani 1 1 d .
H6B H 0.1808 0.9194 0.2302 0.039 Uiso 1 1 calc R
H6C H 0.1326 0.9049 0.2479 0.039 Uiso 1 1 calc R
C7 C 0.21394(19) 0.9265(5) 0.4999(2) 0.0439(15) Uani 1 1 d .
H7B H 0.2005 0.8685 0.5272 0.053 Uiso 1 1 calc R
C8 C 0.24361(19) 1.0075(6) 0.5247(3) 0.0517(17) Uani 1 1 d .
H8B H 0.2505 1.0047 0.5683 0.062 Uiso 1 1 calc R
C9 C 0.26317(19) 1.0926(6) 0.4857(3) 0.0500(17) Uani 1 1 d .
H9B H 0.2836 1.1494 0.5015 0.060 Uiso 1 1 calc R
C10 C 0.25184(17) 1.0921(5) 0.4217(2) 0.0397(14) Uani 1 1 d .
H10B H 0.2643 1.1504 0.3936 0.048 Uiso 1 1 calc R
C11 C 0.22283(17) 1.0075(5) 0.3997(2) 0.0302(13) Uani 1 1 d .
C12 C 0.21222(16) 0.9982(4) 0.33069(19) 0.0284(12) Uani 1 1 d .
H12A H 0.2162 1.0814 0.3105 0.034 Uiso 1 1 calc R
H12B H 0.2313 0.9375 0.3103 0.034 Uiso 1 1 calc R
C13 C 0.13852(15) 1.0598(4) 0.3309(2) 0.0249(12) Uani 1 1 d .
H13A H 0.1331 1.1032 0.2904 0.030 Uiso 1 1 calc R
H13B H 0.1498 1.1221 0.3612 0.030 Uiso 1 1 calc R
C14 C 0.09855(16) 1.0047(5) 0.3555(2) 0.0253(12) Uani 1 1 d .
C15 C 0.02352(17) 1.0133(5) 0.3677(2) 0.0421(15) Uani 1 1 d .
H15A H 0.0288 0.9346 0.3905 0.063 Uiso 1 1 calc R
H15B H 0.0051 0.9968 0.3316 0.063 Uiso 1 1 calc R
H15C H 0.0102 1.0740 0.3959 0.063 Uiso 1 1 calc R
C16 C 0.06110(15) 1.1821(4) 0.3102(2) 0.0271(12) Uani 1 1 d .
C17 C 0.06390(15) 1.2940(4) 0.3411(2) 0.0277(12) Uani 1 1 d .
H17A H 0.0681 1.2952 0.3854 0.033 Uiso 1 1 calc R
C18 C 0.05500(15) 1.1762(5) 0.2446(2) 0.0317(13) Uani 1 1 d .
H18A H 0.0529 1.0971 0.2239 0.038 Uiso 1 1 calc R
C19 C 0.06062(15) 1.4080(4) 0.3077(2) 0.0233(11) Uani 1 1 d .
C20 C 0.05208(15) 1.2847(4) 0.2111(2) 0.0258(12) Uani 1 1 d .
H20A H 0.0483 1.2813 0.1667 0.031 Uiso 1 1 calc R
C21 C 0.06389(16) 1.5256(4) 0.3376(2) 0.0291(12) Uani 1 1 d .
H21A H 0.0681 1.5298 0.3819 0.035 Uiso 1 1 calc R
C22 C 0.05468(15) 1.4027(4) 0.2415(2) 0.0227(11) Uani 1 1 d .
C23 C 0.06109(15) 1.6343(4) 0.3030(2) 0.0309(13) Uani 1 1 d .
H23A H 0.0634 1.7132 0.3237 0.037 Uiso 1 1 calc R
C24 C 0.05192(15) 1.5177(4) 0.2074(2) 0.0269(12) Uani 1 1 d .
H24A H 0.0480 1.5155 0.1630 0.032 Uiso 1 1 calc R
C25 C 0.05484(16) 1.6313(4) 0.2373(2) 0.0292(13) Uani 1 1 d .
C26 C 0.05256(16) 1.7520(5) 0.2017(2) 0.0338(13) Uani 1 1 d .
C27 C 0.04604(18) 1.7465(5) 0.1320(2) 0.0441(15) Uani 1 1 d .
H27A H 0.0449 1.8322 0.1150 0.066 Uiso 1 1 calc R
H27B H 0.0197 1.7030 0.1226 0.066 Uiso 1 1 calc R
H27C H 0.0692 1.7006 0.1127 0.066 Uiso 1 1 calc R
N1S N 0.14201(13) 0.7114(4) 0.47231(19) 0.0331(11) Uani 1 1 d .
C1S C 0.13585(17) 0.6591(5) 0.5185(2) 0.0324(13) Uani 1 1 d .
C2S C 0.12896(19) 0.5950(5) 0.5779(2) 0.0437(15) Uani 1 1 d .
H2S1 H 0.1327 0.6547 0.6127 0.065 Uiso 1 1 calc R
H2S2 H 0.1490 0.5258 0.5825 0.065 Uiso 1 1 calc R
H2S3 H 0.1005 0.5612 0.5787 0.065 Uiso 1 1 calc R
O1S O 0.05920(13) 0.8167(4) 0.55778(17) 0.0547(11) Uani 1 1 d .
C3S C 0.0774(2) 0.9343(5) 0.5470(3) 0.0523(17) Uani 1 1 d .
H3SA H 0.0553 0.9996 0.5462 0.063 Uiso 1 1 calc R
H3SB H 0.0910 0.9339 0.5053 0.063 Uiso 1 1 calc R
C4S C 0.10844(19) 0.9656(5) 0.5960(2) 0.0496(17) Uani 1 1 d .
H4SA H 0.1204 1.0486 0.5873 0.074 Uiso 1 1 calc R
H4SB H 0.1307 0.9022 0.5961 0.074 Uiso 1 1 calc R
H4SC H 0.0949 0.9669 0.6372 0.074 Uiso 1 1 calc R
C5S C 0.0298(2) 0.7753(6) 0.5100(3) 0.0596(18) Uani 1 1 d .
H5SA H 0.0435 0.7765 0.4683 0.072 Uiso 1 1 calc R
H5SB H 0.0058 0.8339 0.5084 0.072 Uiso 1 1 calc R
C6S C 0.0147(2) 0.6453(5) 0.5239(3) 0.0562(17) Uani 1 1 d .
H6SA H -0.0053 0.6191 0.4912 0.084 Uiso 1 1 calc R
H6SB H 0.0010 0.6444 0.5650 0.084 Uiso 1 1 calc R
H6SC H 0.0384 0.5871 0.5246 0.084 Uiso 1 1 calc R

loop_
_atom_site_aniso_label
_atom_site_aniso_U_11
_atom_site_aniso_U_22
_atom_site_aniso_U_33
_atom_site_aniso_U_23
_atom_site_aniso_U_13
_atom_site_aniso_U_12
Zn1 0.0369(4) 0.0217(3) 0.0220(3) 0.0013(2) 0.0053(3) 0.0011(3)
Cl1 0.0429(10) 0.0265(7) 0.0292(7) 0.0019(6) 0.0063(6) -0.0046(6)
Cl2 0.0445(10) 0.0413(9) 0.0356(8) -0.0084(7) -0.0004(7) -0.0099(8)
O3 0.033(2) 0.047(2) 0.039(2) 0.0006(17) 0.0085(17) -0.0043(19)
O4 0.051(3) 0.040(2) 0.034(2) 0.0007(17) -0.0075(18) -0.007(2)
O5 0.053(3) 0.038(2) 0.0285(18) 0.0034(16) 0.0071(17) -0.0083(19)
O6 0.074(3) 0.026(2) 0.056(2) -0.0015(18) 0.017(2) -0.002(2)
O7 0.056(3) 0.045(2) 0.042(2) 0.0072(18) -0.0171(19) -0.009(2)
O8A 0.093(10) 0.034(4) 0.035(5) 0.003(3) -0.007(5) -0.034(5)
O9A 0.051(5) 0.067(7) 0.027(3) -0.006(3) 0.009(3) -0.019(4)
O10A 0.058(6) 0.058(6) 0.060(5) -0.021(4) -0.026(4) 0.032(5)
O8B 0.059(14) 0.12(2) 0.035(10) 0.019(10) -0.020(8) -0.051(13)
O9B 0.108(17) 0.122(19) 0.090(13) -0.058(13) 0.005(10) 0.058(13)
O10B 0.16(3) 0.046(10) 0.057(11) 0.040(9) -0.053(15) -0.070(15)
O1 0.039(2) 0.0149(17) 0.0274(17) 0.0050(14) 0.0059(16) -0.0019(16)
O2 0.062(3) 0.019(2) 0.061(3) -0.0014(18) -0.001(2) 0.0005(19)
N1 0.023(3) 0.019(2) 0.034(2) -0.0024(18) 0.0036(19) 0.0001(18)
N2 0.039(3) 0.038(3) 0.020(2) -0.0001(19) 0.008(2) 0.002(2)
N3 0.027(3) 0.024(2) 0.019(2) -0.0029(17) 0.0048(18) 0.003(2)
N4 0.026(3) 0.020(2) 0.031(2) 0.0029(18) 0.007(2) 0.000(2)
C1 0.032(4) 0.028(3) 0.045(3) 0.000(3) 0.005(3) 0.001(3)
C2 0.041(4) 0.026(3) 0.052(4) -0.011(3) -0.001(3) 0.001(3)
C3 0.039(4) 0.041(4) 0.040(3) -0.022(3) 0.001(3) -0.001(3)
C4 0.028(3) 0.044(3) 0.029(3) -0.009(3) -0.001(2) 0.001(3)
C5 0.023(3) 0.034(3) 0.029(3) -0.008(2) 0.006(2) -0.003(2)
C6 0.040(4) 0.034(3) 0.023(3) 0.000(2) 0.004(2) -0.002(3)
C7 0.050(4) 0.051(4) 0.031(3) 0.005(3) 0.008(3) -0.005(3)
C8 0.043(4) 0.078(5) 0.034(3) -0.001(3) -0.008(3) -0.015(4)
C9 0.047(4) 0.059(4) 0.044(4) -0.007(3) 0.000(3) -0.021(3)
C10 0.036(4) 0.045(3) 0.038(3) 0.001(3) 0.007(3) -0.006(3)
C11 0.032(4) 0.031(3) 0.028(3) -0.005(2) 0.005(3) 0.003(3)
C12 0.034(4) 0.028(3) 0.024(3) 0.004(2) 0.006(2) 0.001(3)
C13 0.029(3) 0.021(3) 0.024(2) 0.003(2) -0.003(2) -0.002(2)
C14 0.030(4) 0.026(3) 0.020(2) -0.007(2) 0.008(2) -0.004(3)
C15 0.033(4) 0.034(3) 0.060(4) 0.016(3) 0.014(3) 0.004(3)
C16 0.026(3) 0.023(3) 0.033(3) 0.006(2) 0.006(2) 0.003(2)
C17 0.029(3) 0.027(3) 0.027(3) -0.001(2) 0.004(2) 0.000(2)
C18 0.035(4) 0.026(3) 0.034(3) -0.006(2) 0.004(2) -0.003(3)
C19 0.017(3) 0.024(3) 0.029(3) -0.003(2) 0.000(2) 0.000(2)
C20 0.033(3) 0.021(3) 0.024(2) -0.001(2) 0.007(2) -0.001(2)
C21 0.035(4) 0.024(3) 0.028(3) -0.009(2) -0.002(2) 0.000(2)
C22 0.021(3) 0.017(3) 0.030(3) 0.002(2) 0.007(2) -0.001(2)
C23 0.028(3) 0.017(3) 0.048(3) -0.007(2) 0.002(3) 0.002(2)
C24 0.026(3) 0.025(3) 0.029(3) 0.003(2) 0.007(2) 0.002(2)
C25 0.029(3) 0.021(3) 0.039(3) 0.001(2) 0.005(3) 0.002(2)
C26 0.031(4) 0.023(3) 0.047(3) 0.006(3) 0.010(3) 0.003(3)
C27 0.062(4) 0.028(3) 0.042(3) 0.016(3) 0.015(3) 0.010(3)
N1S 0.041(3) 0.027(2) 0.031(2) 0.003(2) 0.006(2) -0.002(2)
C1S 0.038(4) 0.027(3) 0.032(3) -0.001(2) 0.003(3) 0.002(3)
C2S 0.066(5) 0.036(3) 0.029(3) 0.008(2) 0.003(3) -0.002(3)
O1S 0.062(3) 0.059(3) 0.043(2) 0.004(2) 0.001(2) 0.001(2)
C3S 0.076(5) 0.029(3) 0.053(4) 0.005(3) 0.018(4) 0.008(3)
C4S 0.064(5) 0.054(4) 0.031(3) 0.010(3) 0.004(3) 0.027(3)
C5S 0.067(5) 0.070(5) 0.042(3) 0.006(3) -0.004(3) 0.008(4)
C6S 0.055(5) 0.054(4) 0.060(4) 0.002(3) -0.007(3) -0.006(3)

loop_
_atom_type_symbol
_atom_type_description
_atom_type_scat_dispersion_real
_atom_type_scat_dispersion_imag
_atom_type_scat_source
C C 0.0033 0.0016 'International Tables Vol C Tables 4.2.6.8 and 6.1.1.4'
H H 0.0000 0.0000 'International Tables Vol C Tables 4.2.6.8 and 6.1.1.4'
N N 0.0061 0.0033 'International Tables Vol C Tables 4.2.6.8 and 6.1.1.4'
O O 0.0106 0.0060 'International Tables Vol C Tables 4.2.6.8 and 6.1.1.4'
Cl Cl 0.1484 0.1585 'International Tables Vol C Tables 4.2.6.8 and 6.1.1.4'
Zn Zn 0.2839 1.4301 'International Tables Vol C Tables 4.2.6.8 and 6.1.1.4'

loop_
_geom_angle_atom_site_label_1
_geom_angle_atom_site_label_2
_geom_angle_atom_site_label_3
_geom_angle
N1 Zn1 N2 123.42(16)
N1 Zn1 O1 109.08(14)
N2 Zn1 O1 119.15(14)
N1 Zn1 N1S 102.56(15)
N2 Zn1 N1S 99.42(16)
O1 Zn1 N1S 96.83(15)
N1 Zn1 N3 81.49(14)
N2 Zn1 N3 80.73(15)
O1 Zn1 N3 78.70(13)
N1S Zn1 N3 174.83(15)
O3 Cl1 O6 109.8(2)
O3 Cl1 O4 108.7(2)
O6 Cl1 O4 110.0(2)
O3 Cl1 O5 109.6(2)
O6 Cl1 O5 109.5(2)
O4 Cl1 O5 109.4(2)
O10B Cl2 O8A 135.3(7)
O10B Cl2 O8B 122.2(12)
O8A Cl2 O8B 36.0(8)
O10B Cl2 O7 110.4(6)
O8A Cl2 O7 114.1(4)
O8B Cl2 O7 109.1(7)
O10B Cl2 O9A 56.3(11)
O8A Cl2 O9A 106.9(5)
O8B Cl2 O9A 133.1(8)
O7 Cl2 O9A 114.3(3)
O10B Cl2 O9B 113.7(12)
O8A Cl2 O9B 68.7(8)
O8B Cl2 O9B 104.4(11)
O7 Cl2 O9B 93.0(7)
O9A Cl2 O9B 57.5(8)
O10B Cl2 O10A 52.4(10)
O8A Cl2 O10A 108.0(5)
O8B Cl2 O10A 76.5(10)
O7 Cl2 O10A 107.6(3)
O9A Cl2 O10A 105.5(5)
O9B Cl2 O10A 158.0(7)
O8B O8A Cl2 73.2(15)
O8B O8A O9B 130.6(19)
Cl2 O8A O9B 57.9(7)
O10B O9A O9B 117.6(9)
O10B O9A Cl2 55.7(6)
O9B O9A Cl2 62.0(6)
O10B O10A Cl2 56.1(7)
O10B O10A O8B 101.7(10)
Cl2 O10A O8B 50.1(6)
O8A O8B Cl2 70.9(15)
O8A O8B O10A 117.8(18)
Cl2 O8B O10A 53.4(7)
O9A O9B Cl2 60.6(7)
O9A O9B O8A 98.0(10)
Cl2 O9B O8A 53.4(5)
O10A O10B Cl2 71.5(8)
O10A O10B O9A 133.6(11)
Cl2 O10B O9A 68.0(9)
C14 O1 Zn1 116.3(3)
C5 N1 C1 118.3(4)
C5 N1 Zn1 115.9(3)
C1 N1 Zn1 125.7(3)
C7 N2 C11 119.2(5)
C7 N2 Zn1 125.9(4)
C11 N2 Zn1 114.8(3)
C12 N3 C6 114.1(4)
C12 N3 C13 112.8(4)
C6 N3 C13 112.1(4)
C12 N3 Zn1 105.5(3)
C6 N3 Zn1 106.4(3)
C13 N3 Zn1 105.1(2)
C14 N4 C16 122.8(4)
C14 N4 C15 120.5(4)
C16 N4 C15 116.7(4)
N1 C1 C2 122.9(5)
C1 C2 C3 118.4(5)
C2 C3 C4 119.5(5)
C5 C4 C3 119.1(5)
N1 C5 C4 121.8(5)
N1 C5 C6 117.2(4)
C4 C5 C6 121.0(4)
N3 C6 C5 113.0(4)
N2 C7 C8 122.1(5)
C9 C8 C7 119.5(5)
C8 C9 C10 117.6(5)
C11 C10 C9 120.1(5)
N2 C11 C10 121.4(4)
N2 C11 C12 117.1(4)
C10 C11 C12 121.5(4)
N3 C12 C11 110.6(4)
N3 C13 C14 108.8(4)
O1 C14 N4 121.8(4)
O1 C14 C13 119.3(5)
N4 C14 C13 118.9(4)
C17 C16 C18 121.7(4)
C17 C16 N4 119.7(4)
C18 C16 N4 118.6(4)
C16 C17 C19 120.3(4)
C20 C18 C16 119.3(4)
C21 C19 C17 122.2(4)
C21 C19 C22 119.5(4)
C17 C19 C22 118.3(4)
C18 C20 C22 120.7(4)
C23 C21 C19 120.1(4)
C20 C22 C19 119.7(4)
C20 C22 C24 121.7(4)
C19 C22 C24 118.6(4)
C21 C23 C25 121.4(4)
C25 C24 C22 121.1(4)
C24 C25 C23 119.3(4)
C24 C25 C26 121.4(4)
C23 C25 C26 119.3(4)
O2 C26 C25 120.3(5)
O2 C26 C27 121.4(4)
C25 C26 C27 118.3(4)
C1S N1S Zn1 171.6(4)
N1S C1S C2S 178.3(6)
C3S O1S C5S 115.2(4)
O1S C3S C4S 111.5(5)
O1S C5S C6S 110.6(5)

loop_
_geom_bond_atom_site_label_1
_geom_bond_atom_site_label_2
_geom_bond_distance
Zn1 N1 2.014(4)
Zn1 N2 2.028(4)
Zn1 O1 2.032(3)
Zn1 N1S 2.046(4)
Zn1 N3 2.179(3)
Cl1 O3 1.433(4)
Cl1 O6 1.434(3)
Cl1 O4 1.440(3)
Cl1 O5 1.441(3)
Cl2 O10B 1.302(11)
Cl2 O8A 1.403(8)
Cl2 O8B 1.421(17)
Cl2 O7 1.434(3)
Cl2 O9A 1.460(5)
Cl2 O9B 1.480(13)
Cl2 O10A 1.486(6)
O8A O8B 0.87(2)
O8A O9B 1.63(2)
O9A O10B 1.31(2)
O9A O9B 1.41(2)
O10A O10B 1.24(2)
O10A O8B 1.80(2)
O1 C14 1.253(5)
O2 C26 1.220(6)
N1 C5 1.342(6)
N1 C1 1.349(6)
N2 C7 1.341(6)
N2 C11 1.343(6)
N3 C12 1.463(6)
N3 C6 1.472(5)
N3 C13 1.477(5)
N4 C14 1.316(6)
N4 C16 1.450(6)
N4 C15 1.471(6)
C1 C2 1.367(7)
C2 C3 1.373(7)
C3 C4 1.383(7)
C4 C5 1.376(6)
C5 C6 1.518(6)
C7 C8 1.383(7)
C8 C9 1.379(7)
C9 C10 1.403(7)
C10 C11 1.371(7)
C11 C12 1.505(6)
C13 C14 1.506(6)
C16 C17 1.360(6)
C16 C18 1.406(6)
C17 C19 1.406(6)
C18 C20 1.357(6)
C19 C21 1.404(6)
C19 C22 1.417(6)
C20 C22 1.412(6)
C21 C23 1.371(6)
C22 C24 1.423(6)
C23 C25 1.407(6)
C24 C25 1.367(6)
C25 C26 1.490(6)
C26 C27 1.495(7)
N1S C1S 1.146(6)
C1S C2S 1.452(7)
O1S C3S 1.397(6)
O1S C5S 1.447(7)
C3S C4S 1.473(7)
C5S C6S 1.494(7)
